data_4322517
loop_
_publ_author_name
Wood
'Glenn P. A. Yap'
'Darrin S. Richeson'

_publ_section_title
;
 N-Substituted Guanidinate Anions as Ancillary Ligands in Group 4
 Chemistry. Syntheses and Characterization of M{RNC[N(SiMe3)2]NR}2Cl2,
 [M{CyNC[N(SiMe3)2]NCy}Cl3]- (M = Zr, Hf; R =iPr, Cy), and
 Zr{CyNC[N(SiMe3)2]NCy}(CH2Ph)3
;
_journal_name_full 'Inorganic Chemistry'
_journal_page_first 5788
_journal_page_last 5794
_journal_paper_doi 10.1021/ic990668i
_journal_volume 38
_journal_year 1999
_chemical_formula_sum 'C40 H61 N3 Si2 Zr'
_chemical_formula_weight 731.32
_chemical_name_systematic
; 
 ? 
;
_space_group_IT_number 14
_symmetry_cell_setting monoclinic
_symmetry_space_group_name_Hall '-P 2yn'
_symmetry_space_group_name_H-M 'P 1 21/n 1'
_atom_sites_solution_hydrogens geom
_atom_sites_solution_primary direct
_atom_sites_solution_secondary difmap
_audit_creation_method SHELXL-97
_cell_angle_alpha 90.00
_cell_angle_beta 102.431(2)
_cell_angle_gamma 90.00
_cell_formula_units_Z 4
_cell_length_a 10.483(1)
_cell_length_b 18.889(2)
_cell_length_c 20.459(3)
_cell_measurement_reflns_used 'reflections from 60 data frames'
_cell_measurement_temperature 203(2)
_cell_measurement_theta_max 28.29
_cell_measurement_theta_min 1.47
_cell_volume 3956.2(8)
_computing_cell_refinement 'Bruker SMART'
_computing_data_collection 'Bruker SMART'
_computing_data_reduction 'Bruker SHELXTL'
_computing_molecular_graphics 'Bruker SHELXTL'
_computing_publication_material 'Bruker SHELXTL'
_computing_structure_refinement 'SHELXL-97 (Sheldrick, 1997)'
_computing_structure_solution 'SHELXS-97 (Sheldrick, 1990)'
_diffrn_ambient_temperature 203(2)
_diffrn_measured_fraction_theta_full 0.999
_diffrn_measured_fraction_theta_max 0.999
_diffrn_measurement_device_type 'CCD area detector'
_diffrn_measurement_method 'phi and omega scans'
_diffrn_radiation_monochromator graphite
_diffrn_radiation_source 'fine-focus sealed tube'
_diffrn_radiation_type MoK\a
_diffrn_radiation_wavelength 0.71073
_diffrn_reflns_av_R_equivalents 0.2136
_diffrn_reflns_av_sigmaI/netI 0.2548
_diffrn_reflns_limit_h_max 10
_diffrn_reflns_limit_h_min -10
_diffrn_reflns_limit_k_max 18
_diffrn_reflns_limit_k_min 0
_diffrn_reflns_limit_l_max 20
_diffrn_reflns_limit_l_min 0
_diffrn_reflns_number 30927
_diffrn_reflns_theta_full 20.82
_diffrn_reflns_theta_max 20.82
_diffrn_reflns_theta_min 2.03
_diffrn_standards_decay_% <1
_diffrn_standards_number '50 standard frames at start and end'
_exptl_absorpt_coefficient_mu 0.369
_exptl_absorpt_correction_T_max 0.928074
_exptl_absorpt_correction_T_min 0.501173
_exptl_absorpt_correction_type multi-scan
_exptl_absorpt_process_details 'Blessing,R., Acta Cryst. (1995) A51 33-38.'
_exptl_crystal_colour yellow
_exptl_crystal_density_diffrn 1.228
_exptl_crystal_density_method 'not measured'
_exptl_crystal_description block
_exptl_crystal_F_000 1560
_exptl_crystal_size_max 0.1
_exptl_crystal_size_mid 0.1
_exptl_crystal_size_min 0.06
_refine_diff_density_max 0.311
_refine_diff_density_min -0.331
_refine_diff_density_rms 0.071
_refine_ls_extinction_method none
_refine_ls_goodness_of_fit_ref 1.027
_refine_ls_hydrogen_treatment mixed
_refine_ls_matrix_type full
_refine_ls_number_parameters 415
_refine_ls_number_reflns 4145
_refine_ls_number_restraints 0
_refine_ls_restrained_S_all 1.027
_refine_ls_R_factor_all 0.0878
_refine_ls_R_factor_gt 0.0473
_refine_ls_shift/su_max 0.001
_refine_ls_shift/su_mean 0.000
_refine_ls_structure_factor_coef Fsqd
_refine_ls_weighting_details 'calc w=1/[\s^2^(Fo^2^)+(0.0400P)^2^+0.0000P] where P=(Fo^2^+2Fc^2^)/3'
_refine_ls_weighting_scheme calc
_refine_ls_wR_factor_gt 0.0918
_refine_ls_wR_factor_ref 0.1003
_reflns_number_gt 2613
_reflns_number_total 4145
_reflns_threshold_expression >2sigma(I)
_cod_data_source_file ic990668i_3.cif
_cod_data_source_block dr153
_cod_original_cell_volume 3956.0(9)
_cod_database_code 4322517

loop_
_symmetry_equiv_pos_as_xyz
'x, y, z'
'-x+1/2, y+1/2, -z+1/2'
'-x, -y, -z'
'x-1/2, -y-1/2, z-1/2'

loop_
_atom_site_label
_atom_site_type_symbol
_atom_site_fract_x
_atom_site_fract_y
_atom_site_fract_z
_atom_site_U_iso_or_equiv
_atom_site_adp_type
_atom_site_occupancy
_atom_site_symmetry_multiplicity
_atom_site_calc_flag
_atom_site_refinement_flags
_atom_site_disorder_assembly
_atom_site_disorder_group
Zr Zr 0.31100(6) 0.18171(3) 1.03104(3) 0.0263(2) Uani 1 1 d . . .
Si1 Si 0.59007(18) 0.20238(9) 0.85816(9) 0.0340(5) Uani 1 1 d . . .
Si2 Si 0.40456(18) 0.33273(9) 0.82960(8) 0.0314(5) Uani 1 1 d . . .
N1 N 0.2986(5) 0.1926(2) 0.9208(2) 0.0246(12) Uani 1 1 d . . .
N2 N 0.4541(4) 0.2508(2) 0.9929(2) 0.0216(12) Uani 1 1 d . . .
N3 N 0.4628(4) 0.2550(2) 0.8751(2) 0.0216(12) Uani 1 1 d . . .
C1 C 0.0878(6) 0.1951(3) 0.8400(3) 0.0353(18) Uani 1 1 d . . .
H1A H 0.0433 0.1785 0.8746 0.042 Uiso 1 1 calc R . .
H1B H 0.0886 0.2470 0.8410 0.042 Uiso 1 1 calc R . .
C2 C 0.0130(6) 0.1701(3) 0.7719(3) 0.0445(19) Uani 1 1 d . . .
H2A H 0.0515 0.1914 0.7369 0.053 Uiso 1 1 calc R . .
H2B H -0.0778 0.1861 0.7650 0.053 Uiso 1 1 calc R . .
C3 C 0.0157(6) 0.0896(3) 0.7658(3) 0.046(2) Uani 1 1 d . . .
H3A H -0.0303 0.0683 0.7978 0.055 Uiso 1 1 calc R . .
H3B H -0.0296 0.0756 0.7206 0.055 Uiso 1 1 calc R . .
C4 C 0.1539(6) 0.0628(3) 0.7792(3) 0.0421(19) Uani 1 1 d . . .
H4A H 0.1976 0.0803 0.7446 0.050 Uiso 1 1 calc R . .
H4B H 0.1539 0.0110 0.7776 0.050 Uiso 1 1 calc R . .
C5 C 0.2286(6) 0.0882(3) 0.8486(3) 0.0337(18) Uani 1 1 d . . .
H5A H 0.1886 0.0672 0.8831 0.040 Uiso 1 1 calc R . .
H5B H 0.3191 0.0716 0.8561 0.040 Uiso 1 1 calc R . .
C6 C 0.2279(6) 0.1677(3) 0.8551(3) 0.0280(17) Uani 1 1 d . . .
H6A H 0.2720 0.1876 0.8210 0.034 Uiso 1 1 calc R . .
C7 C 0.5159(6) 0.3611(3) 1.0540(3) 0.0364(18) Uani 1 1 d . . .
H7A H 0.5007 0.3411 1.0958 0.044 Uiso 1 1 calc R . .
H7B H 0.4337 0.3817 1.0294 0.044 Uiso 1 1 calc R . .
C8 C 0.6206(7) 0.4190(3) 1.0698(3) 0.050(2) Uani 1 1 d . . .
H8A H 0.6272 0.4432 1.0283 0.060 Uiso 1 1 calc R . .
H8B H 0.5946 0.4541 1.0998 0.060 Uiso 1 1 calc R . .
C9 C 0.7519(8) 0.3888(4) 1.1023(4) 0.059(2) Uani 1 1 d . . .
H9A H 0.7479 0.3705 1.1467 0.071 Uiso 1 1 calc R . .
H9B H 0.8171 0.4268 1.1086 0.071 Uiso 1 1 calc R . .
C10 C 0.7961(7) 0.3295(4) 1.0617(3) 0.052(2) Uani 1 1 d . . .
H10A H 0.8780 0.3090 1.0867 0.063 Uiso 1 1 calc R . .
H10B H 0.8116 0.3485 1.0195 0.063 Uiso 1 1 calc R . .
C11 C 0.6905(6) 0.2725(3) 1.0473(3) 0.0408(19) Uani 1 1 d . . .
H11A H 0.7169 0.2357 1.0191 0.049 Uiso 1 1 calc R . .
H11B H 0.6821 0.2504 1.0895 0.049 Uiso 1 1 calc R . .
C12 C 0.5589(6) 0.3026(3) 1.0122(3) 0.0269(16) Uani 1 1 d . . .
H12A H 0.5719 0.3250 0.9703 0.032 Uiso 1 1 calc R . .
C13 C 0.4054(6) 0.2333(3) 0.9288(3) 0.0237(16) Uani 1 1 d . . .
C14 C 0.5990(6) 0.1196(3) 0.9077(3) 0.0420(19) Uani 1 1 d . . .
H14A H 0.5156 0.0953 0.8965 0.063 Uiso 1 1 calc R . .
H14B H 0.6195 0.1309 0.9550 0.063 Uiso 1 1 calc R . .
H14C H 0.6666 0.0892 0.8973 0.063 Uiso 1 1 calc R . .
C15 C 0.5577(7) 0.1797(4) 0.7677(3) 0.072(2) Uani 1 1 d . . .
H15A H 0.5554 0.2227 0.7416 0.107 Uiso 1 1 calc R . .
H15B H 0.4742 0.1556 0.7551 0.107 Uiso 1 1 calc R . .
H15C H 0.6264 0.1489 0.7592 0.107 Uiso 1 1 calc R . .
C16 C 0.7531(6) 0.2479(3) 0.8788(3) 0.049(2) Uani 1 1 d . . .
H16A H 0.7500 0.2904 0.8519 0.074 Uiso 1 1 calc R . .
H16B H 0.8198 0.2163 0.8693 0.074 Uiso 1 1 calc R . .
H16C H 0.7738 0.2604 0.9259 0.074 Uiso 1 1 calc R . .
C17 C 0.3216(6) 0.3132(3) 0.7413(3) 0.0500(19) Uani 1 1 d . . .
H17A H 0.2480 0.2819 0.7408 0.075 Uiso 1 1 calc R . .
H17B H 0.3829 0.2905 0.7185 0.075 Uiso 1 1 calc R . .
H17C H 0.2908 0.3570 0.7185 0.075 Uiso 1 1 calc R . .
C18 C 0.5453(6) 0.3908(3) 0.8261(3) 0.048(2) Uani 1 1 d . . .
H18A H 0.6013 0.3677 0.8006 0.072 Uiso 1 1 calc R . .
H18B H 0.5944 0.4000 0.8712 0.072 Uiso 1 1 calc R . .
H18C H 0.5138 0.4352 0.8048 0.072 Uiso 1 1 calc R . .
C19 C 0.2901(7) 0.3783(3) 0.8721(3) 0.052(2) Uani 1 1 d . . .
H19A H 0.2131 0.3492 0.8699 0.077 Uiso 1 1 calc R . .
H19B H 0.2647 0.4233 0.8502 0.077 Uiso 1 1 calc R . .
H19C H 0.3320 0.3866 0.9185 0.077 Uiso 1 1 calc R . .
C20 C 0.3075(7) 0.0616(3) 1.0314(3) 0.0323(16) Uani 1 1 d . . .
H20A H 0.3056 0.0403 0.9875 0.039 Uiso 1 1 calc R . .
H20B H 0.3759 0.0402 1.0660 0.039 Uiso 1 1 calc R . .
C21 C 0.1668(8) 0.0599(3) 1.1166(3) 0.042(2) Uani 1 1 d . . .
H21A H 0.2401 0.0481 1.1501 0.050 Uiso 1 1 calc R . .
C22 C 0.0506(9) 0.0719(4) 1.1334(4) 0.055(2) Uani 1 1 d . . .
H22A H 0.0444 0.0677 1.1784 0.066 Uiso 1 1 calc R . .
C23 C -0.0593(9) 0.0904(4) 1.0856(5) 0.063(2) Uani 1 1 d . . .
H23A H -0.1395 0.0993 1.0976 0.076 Uiso 1 1 calc R . .
C24 C -0.0477(8) 0.0954(4) 1.0209(4) 0.053(2) Uani 1 1 d . . .
H24A H -0.1217 0.1071 0.9878 0.064 Uiso 1 1 calc R . .
C25 C 0.0683(8) 0.0838(3) 1.0024(3) 0.0426(19) Uani 1 1 d . . .
H25A H 0.0729 0.0888 0.9573 0.051 Uiso 1 1 calc R . .
C26 C 0.1793(7) 0.0648(3) 1.0491(3) 0.0319(18) Uani 1 1 d . . .
C27 C 0.1502(8) 0.2426(4) 1.0642(4) 0.073(3) Uani 1 1 d . . .
H27A H 0.0662 0.2275 1.0367 0.087 Uiso 1 1 calc R . .
H27B H 0.1506 0.2295 1.1106 0.087 Uiso 1 1 calc R . .
C28 C 0.1108(7) 0.3567(5) 1.0014(4) 0.057(2) Uani 1 1 d . . .
H28A H 0.0702 0.3314 0.9630 0.068 Uiso 1 1 calc R . .
C29 C 0.1220(8) 0.4297(5) 0.9974(4) 0.065(3) Uani 1 1 d . . .
H29A H 0.0885 0.4531 0.9568 0.078 Uiso 1 1 calc R . .
C30 C 0.1800(9) 0.4667(4) 1.0511(6) 0.070(3) Uani 1 1 d . . .
H30A H 0.1890 0.5160 1.0477 0.084 Uiso 1 1 calc R . .
C31 C 0.2255(7) 0.4347(5) 1.1096(5) 0.066(3) Uani 1 1 d . . .
H31A H 0.2631 0.4613 1.1477 0.079 Uiso 1 1 calc R . .
C32 C 0.2166(6) 0.3609(4) 1.1135(3) 0.0416(19) Uani 1 1 d . . .
H32A H 0.2527 0.3386 1.1543 0.050 Uiso 1 1 calc R . .
C33 C 0.1580(6) 0.3198(4) 1.0606(3) 0.0355(17) Uani 1 1 d . . .
C34 C 0.4664(7) 0.1825(4) 1.1285(3) 0.052(2) Uani 1 1 d . . .
H34A H 0.5510 0.1772 1.1159 0.063 Uiso 1 1 calc R . .
H34B H 0.4655 0.2301 1.1474 0.063 Uiso 1 1 calc R . .
C35 C 0.4008(7) 0.1450(3) 1.2336(3) 0.0388(19) Uani 1 1 d . . .
H35A H 0.3559 0.1881 1.2330 0.047 Uiso 1 1 calc R . .
C36 C 0.3973(7) 0.0973(4) 1.2845(3) 0.0440(19) Uani 1 1 d . . .
H36A H 0.3509 0.1085 1.3177 0.053 Uiso 1 1 calc R . .
C37 C 0.4625(7) 0.0329(4) 1.2866(3) 0.0436(19) Uani 1 1 d . . .
H37A H 0.4610 -0.0003 1.3207 0.052 Uiso 1 1 calc R . .
C38 C 0.5281(7) 0.0200(4) 1.2375(3) 0.046(2) Uani 1 1 d . . .
H38A H 0.5726 -0.0232 1.2379 0.055 Uiso 1 1 calc R . .
C39 C 0.5324(6) 0.0674(4) 1.1874(3) 0.0333(17) Uani 1 1 d . . .
H39A H 0.5800 0.0563 1.1546 0.040 Uiso 1 1 calc R . .
C40 C 0.4666(6) 0.1319(3) 1.1844(3) 0.0334(17) Uani 1 1 d . . .

loop_
_atom_site_aniso_label
_atom_site_aniso_U_11
_atom_site_aniso_U_22
_atom_site_aniso_U_33
_atom_site_aniso_U_23
_atom_site_aniso_U_13
_atom_site_aniso_U_12
Zr 0.0329(4) 0.0250(3) 0.0216(4) 0.0012(3) 0.0074(3) -0.0027(4)
Si1 0.0378(13) 0.0371(12) 0.0285(11) 0.0033(9) 0.0103(9) 0.0103(9)
Si2 0.0327(12) 0.0334(12) 0.0263(11) 0.0095(9) 0.0026(9) 0.0037(9)
N1 0.028(3) 0.027(3) 0.018(3) 0.000(2) 0.002(2) -0.003(3)
N2 0.024(3) 0.026(3) 0.018(3) -0.004(2) 0.009(2) -0.005(3)
N3 0.027(3) 0.022(3) 0.017(3) 0.005(2) 0.007(2) 0.000(2)
C1 0.039(5) 0.021(4) 0.039(4) 0.006(3) -0.006(3) 0.000(3)
C2 0.042(5) 0.051(5) 0.032(4) -0.003(4) -0.011(3) -0.002(4)
C3 0.038(5) 0.052(5) 0.037(5) -0.012(4) -0.016(4) -0.002(4)
C4 0.044(5) 0.046(5) 0.036(5) -0.007(4) 0.007(4) -0.012(4)
C5 0.030(4) 0.049(5) 0.018(4) -0.011(3) -0.001(3) 0.010(4)
C6 0.040(5) 0.027(4) 0.018(4) 0.000(3) 0.006(3) -0.010(3)
C7 0.048(5) 0.037(4) 0.025(4) -0.007(3) 0.008(4) -0.006(4)
C8 0.059(6) 0.048(5) 0.046(5) -0.025(4) 0.017(4) -0.019(5)
C9 0.062(7) 0.067(6) 0.052(5) -0.024(4) 0.019(5) -0.044(5)
C10 0.040(5) 0.074(6) 0.039(5) -0.002(4) -0.001(4) -0.019(5)
C11 0.033(5) 0.058(5) 0.029(4) 0.001(3) 0.001(4) -0.003(4)
C12 0.031(4) 0.028(4) 0.019(4) 0.001(3) 0.000(3) -0.010(3)
C13 0.024(4) 0.018(4) 0.030(4) 0.006(3) 0.008(3) 0.007(3)
C14 0.038(5) 0.032(4) 0.050(5) 0.003(3) -0.005(4) 0.007(3)
C15 0.078(6) 0.093(6) 0.045(5) -0.015(5) 0.017(4) 0.037(6)
C16 0.023(5) 0.059(5) 0.073(6) 0.014(4) 0.029(4) 0.010(4)
C17 0.066(5) 0.050(5) 0.027(4) 0.016(4) -0.005(3) 0.005(4)
C18 0.041(5) 0.052(5) 0.047(5) 0.027(4) 0.000(4) 0.008(4)
C19 0.063(6) 0.040(4) 0.051(5) 0.011(4) 0.013(4) 0.026(4)
C20 0.041(5) 0.031(4) 0.022(4) -0.002(3) 0.000(3) -0.004(4)
C21 0.055(6) 0.043(5) 0.020(5) -0.003(3) -0.009(4) -0.014(4)
C22 0.076(7) 0.065(6) 0.029(5) -0.005(4) 0.020(5) -0.028(5)
C23 0.061(7) 0.066(6) 0.069(7) -0.015(5) 0.030(6) -0.028(5)
C24 0.039(6) 0.059(5) 0.058(6) -0.005(4) 0.000(4) -0.005(4)
C25 0.047(6) 0.048(5) 0.025(5) 0.008(4) -0.010(4) -0.001(4)
C26 0.053(6) 0.016(4) 0.025(4) -0.003(3) 0.005(4) -0.016(3)
C27 0.084(7) 0.037(5) 0.117(7) -0.007(5) 0.067(6) -0.007(5)
C28 0.044(6) 0.072(6) 0.052(6) -0.022(5) 0.005(4) 0.009(5)
C29 0.075(7) 0.081(7) 0.040(6) 0.023(5) 0.016(5) 0.042(6)
C30 0.066(7) 0.050(6) 0.101(8) 0.020(6) 0.037(6) 0.018(5)
C31 0.040(6) 0.064(7) 0.093(8) -0.039(6) 0.010(5) 0.004(5)
C32 0.032(5) 0.061(6) 0.032(5) 0.002(4) 0.006(4) 0.013(4)
C33 0.038(4) 0.029(4) 0.041(5) 0.002(4) 0.014(4) 0.008(4)
C34 0.074(6) 0.064(5) 0.015(4) -0.005(4) 0.000(3) -0.036(5)
C35 0.061(6) 0.028(4) 0.027(5) -0.002(4) 0.009(4) -0.006(4)
C36 0.053(5) 0.051(5) 0.030(5) -0.004(4) 0.012(4) -0.004(4)
C37 0.045(5) 0.057(5) 0.029(5) 0.004(4) 0.007(4) -0.005(4)
C38 0.050(6) 0.050(5) 0.031(5) -0.002(4) -0.006(4) 0.011(4)
C39 0.028(4) 0.058(5) 0.014(4) -0.006(4) 0.005(3) -0.005(4)
C40 0.038(5) 0.040(5) 0.020(4) -0.002(3) 0.000(3) -0.011(4)

loop_
_atom_type_symbol
_atom_type_description
_atom_type_scat_dispersion_real
_atom_type_scat_dispersion_imag
_atom_type_scat_source
C C 0.0033 0.0016 'International Tables Vol C Tables 4.2.6.8 and 6.1.1.4'
H H 0.0000 0.0000 'International Tables Vol C Tables 4.2.6.8 and 6.1.1.4'
N N 0.0061 0.0033 'International Tables Vol C Tables 4.2.6.8 and 6.1.1.4'
Si Si 0.0817 0.0704 'International Tables Vol C Tables 4.2.6.8 and 6.1.1.4'
Zr Zr -2.9673 0.5597 'International Tables Vol C Tables 4.2.6.8 and 6.1.1.4'

loop_
_geom_angle_atom_site_label_1
_geom_angle_atom_site_label_2
_geom_angle_atom_site_label_3
_geom_angle
_geom_angle_site_symmetry_1
_geom_angle_site_symmetry_3
_geom_angle_publ_flag
N1 Zr N2 59.77(17) . . ?
N1 Zr C27 111.7(3) . . ?
N2 Zr C27 113.8(2) . . ?
N1 Zr C20 95.6(2) . . ?
N2 Zr C20 126.4(2) . . ?
C27 Zr C20 119.6(3) . . ?
N1 Zr C34 138.9(2) . . ?
N2 Zr C34 84.0(2) . . ?
C27 Zr C34 99.9(3) . . ?
C20 Zr C34 90.7(2) . . ?
N1 Zr C26 107.20(19) . . ?
N2 Zr C26 158.43(18) . . ?
C27 Zr C26 86.5(2) . . ?
C20 Zr C26 33.3(2) . . ?
C34 Zr C26 100.2(2) . . ?
N1 Zr C13 29.86(16) . . ?
N2 Zr C13 30.00(16) . . ?
C27 Zr C13 118.2(2) . . ?
C20 Zr C13 112.0(2) . . ?
C34 Zr C13 111.4(2) . . ?
C26 Zr C13 134.14(19) . . ?
N3 Si1 C14 108.7(3) . . ?
N3 Si1 C15 110.0(3) . . ?
C14 Si1 C15 109.0(3) . . ?
N3 Si1 C16 113.0(3) . . ?
C14 Si1 C16 109.0(3) . . ?
C15 Si1 C16 107.0(3) . . ?
N3 Si2 C19 109.0(3) . . ?
N3 Si2 C18 108.9(3) . . ?
C19 Si2 C18 110.3(3) . . ?
N3 Si2 C17 112.3(3) . . ?
C19 Si2 C17 109.6(3) . . ?
C18 Si2 C17 106.8(3) . . ?
C13 N1 C6 122.7(5) . . ?
C13 N1 Zr 93.7(3) . . ?
C6 N1 Zr 143.3(4) . . ?
C13 N2 C12 122.2(5) . . ?
C13 N2 Zr 93.1(4) . . ?
C12 N2 Zr 144.5(4) . . ?
C13 N3 Si1 117.1(3) . . ?
C13 N3 Si2 119.2(4) . . ?
Si1 N3 Si2 123.7(3) . . ?
C2 C1 C6 111.4(5) . . ?
C1 C2 C3 111.7(5) . . ?
C4 C3 C2 110.8(6) . . ?
C3 C4 C5 109.9(5) . . ?
C6 C5 C4 112.3(5) . . ?
N1 C6 C5 113.0(5) . . ?
N1 C6 C1 110.6(5) . . ?
C5 C6 C1 110.1(5) . . ?
C12 C7 C8 110.5(5) . . ?
C9 C8 C7 111.5(6) . . ?
C8 C9 C10 113.2(6) . . ?
C9 C10 C11 109.3(6) . . ?
C12 C11 C10 111.9(5) . . ?
N2 C12 C11 115.4(5) . . ?
N2 C12 C7 109.9(5) . . ?
C11 C12 C7 110.7(5) . . ?
N1 C13 N2 113.1(5) . . ?
N1 C13 N3 123.6(5) . . ?
N2 C13 N3 123.3(6) . . ?
N1 C13 Zr 56.4(3) . . ?
N2 C13 Zr 56.9(3) . . ?
N3 C13 Zr 174.7(4) . . ?
C26 C20 Zr 88.7(4) . . ?
C22 C21 C26 120.8(7) . . ?
C21 C22 C23 121.4(7) . . ?
C24 C23 C22 118.0(8) . . ?
C23 C24 C25 122.0(7) . . ?
C24 C25 C26 121.1(7) . . ?
C25 C26 C21 116.7(7) . . ?
C25 C26 C20 121.2(6) . . ?
C21 C26 C20 121.3(6) . . ?
C25 C26 Zr 94.2(4) . . ?
C21 C26 Zr 110.4(4) . . ?
C20 C26 Zr 58.1(3) . . ?
C33 C27 Zr 116.0(5) . . ?
C29 C28 C33 122.0(7) . . ?
C30 C29 C28 120.1(8) . . ?
C29 C30 C31 120.8(8) . . ?
C30 C31 C32 119.1(8) . . ?
C33 C32 C31 123.0(7) . . ?
C32 C33 C28 114.8(7) . . ?
C32 C33 C27 123.1(7) . . ?
C28 C33 C27 122.0(7) . . ?
C40 C34 Zr 123.2(4) . . ?
C40 C35 C36 122.6(7) . . ?
C35 C36 C37 120.0(7) . . ?
C38 C37 C36 117.2(7) . . ?
C37 C38 C39 122.8(7) . . ?
C38 C39 C40 120.5(6) . . ?
C35 C40 C39 116.9(6) . . ?
C35 C40 C34 122.3(7) . . ?
C39 C40 C34 120.8(6) . . ?

loop_
_geom_bond_atom_site_label_1
_geom_bond_atom_site_label_2
_geom_bond_distance
_geom_bond_site_symmetry_2
_geom_bond_publ_flag
Zr N1 2.241(4) . ?
Zr N2 2.250(5) . ?
Zr C27 2.263(7) . ?
Zr C20 2.268(5) . ?
Zr C34 2.288(6) . ?
Zr C26 2.672(6) . ?
Zr C13 2.683(6) . ?
Si1 N3 1.756(5) . ?
Si1 C14 1.854(6) . ?
Si1 C15 1.858(6) . ?
Si1 C16 1.878(6) . ?
Si2 N3 1.775(4) . ?
Si2 C19 1.841(6) . ?
Si2 C18 1.852(6) . ?
Si2 C17 1.866(6) . ?
N1 C13 1.339(7) . ?
N1 C6 1.465(6) . ?
N2 C13 1.344(7) . ?
N2 C12 1.461(6) . ?
N3 C13 1.421(7) . ?
C1 C2 1.519(7) . ?
C1 C6 1.525(8) . ?
C2 C3 1.527(8) . ?
C3 C4 1.503(8) . ?
C4 C5 1.543(7) . ?
C5 C6 1.508(7) . ?
C7 C12 1.524(8) . ?
C7 C8 1.534(8) . ?
C8 C9 1.507(9) . ?
C9 C10 1.525(9) . ?
C10 C11 1.527(8) . ?
C11 C12 1.522(7) . ?
C20 C26 1.466(8) . ?
C21 C22 1.355(9) . ?
C21 C26 1.417(8) . ?
C22 C23 1.386(10) . ?
C23 C24 1.360(9) . ?
C24 C25 1.366(9) . ?
C25 C26 1.385(8) . ?
C27 C33 1.463(9) . ?
C28 C29 1.387(10) . ?
C28 C33 1.392(9) . ?
C29 C30 1.334(10) . ?
C30 C31 1.334(10) . ?
C31 C32 1.401(9) . ?
C32 C33 1.365(8) . ?
C34 C40 1.491(8) . ?
C35 C40 1.360(8) . ?
C35 C36 1.382(8) . ?
C36 C37 1.392(8) . ?
C37 C38 1.357(8) . ?
C38 C39 1.369(8) . ?
C39 C40 1.395(8) . ?
